data_7028493
loop_
_publ_author_name
'Tian, Li Yan'
'Liu, Yuan Mei'
'Tian, Guang-Xuan'
'Wu, Xiang Hua'
'Li, Zhen'
'Kou, Jun-Feng'
'Ou, Ya-Ping'
'Liu, Sheng Hua'
'Fu, Wen-Fu'

_publ_section_title
;
 Bimetallic ruthenium complexes bridged by divinylphenylene bearing
 oligo(ethylene glycol)methylether: synthesis, (spectro)electrochemistry
 and the lithium cation effect.
;
_journal_issue 10
_journal_name_full 'Dalton transactions (Cambridge, England : 2003)'
_journal_page_first 4093
_journal_page_last 4101
_journal_paper_doi 10.1039/c3dt52677a
_journal_volume 43
_journal_year 2014
_chemical_formula_sum 'C32 H66 Cl2 O4 P6 Ru2'
_chemical_formula_weight 973.71
_chemical_name_systematic
; 
 ? 
;
_space_group_IT_number 14
_symmetry_cell_setting monoclinic
_symmetry_space_group_name_Hall '-P 2ybc'
_symmetry_space_group_name_H-M 'P 1 21/c 1'
_atom_sites_solution_hydrogens geom
_atom_sites_solution_primary direct
_atom_sites_solution_secondary difmap
_audit_creation_method SHELXL-97
_cell_angle_alpha 90.00
_cell_angle_beta 101.77(3)
_cell_angle_gamma 90.00
_cell_formula_units_Z 4
_cell_length_a 14.560(3)
_cell_length_b 21.265(4)
_cell_length_c 15.947(3)
_cell_measurement_temperature 293(2)
_cell_volume 4833.7(17)
_computing_structure_refinement 'SHELXL-97 (Sheldrick, 1997)'
_computing_structure_solution 'SHELXS-97 (Sheldrick, 1990)'
_diffrn_ambient_temperature 293(2)
_diffrn_measured_fraction_theta_full 0.992
_diffrn_measured_fraction_theta_max 0.992
_diffrn_radiation_monochromator graphite
_diffrn_radiation_source 'fine-focus sealed tube'
_diffrn_radiation_type MoK\a
_diffrn_radiation_wavelength 0.71073
_diffrn_reflns_av_R_equivalents 0.0684
_diffrn_reflns_av_sigmaI/netI 0.0669
_diffrn_reflns_limit_h_max 18
_diffrn_reflns_limit_h_min -18
_diffrn_reflns_limit_k_max 27
_diffrn_reflns_limit_k_min -27
_diffrn_reflns_limit_l_max 20
_diffrn_reflns_limit_l_min -20
_diffrn_reflns_number 41196
_diffrn_reflns_theta_full 27.45
_diffrn_reflns_theta_max 27.45
_diffrn_reflns_theta_min 3.01
_exptl_absorpt_coefficient_mu 0.963
_exptl_absorpt_correction_T_max 0.8307
_exptl_absorpt_correction_T_min 0.7610
_exptl_crystal_density_diffrn 1.338
_exptl_crystal_density_method 'not measured'
_exptl_crystal_F_000 2008
_exptl_crystal_size_max 0.30
_exptl_crystal_size_mid 0.20
_exptl_crystal_size_min 0.20
_refine_diff_density_max 2.022
_refine_diff_density_min -0.528
_refine_diff_density_rms 0.107
_refine_ls_extinction_coef 0.0009(3)
_refine_ls_extinction_expression Fc^*^=kFc[1+0.001xFc^2^\l^3^/sin(2\q)]^-1/4^
_refine_ls_extinction_method SHELXL
_refine_ls_goodness_of_fit_ref 1.053
_refine_ls_hydrogen_treatment mixed
_refine_ls_matrix_type full
_refine_ls_number_parameters 416
_refine_ls_number_reflns 10964
_refine_ls_number_restraints 0
_refine_ls_restrained_S_all 1.053
_refine_ls_R_factor_all 0.1084
_refine_ls_R_factor_gt 0.0579
_refine_ls_shift/su_max 0.021
_refine_ls_shift/su_mean 0.002
_refine_ls_structure_factor_coef Fsqd
_refine_ls_weighting_details 'calc w=1/[\s^2^(Fo^2^)+(0.0978P)^2^+1.8696P] where P=(Fo^2^+2Fc^2^)/3'
_refine_ls_weighting_scheme calc
_refine_ls_wR_factor_gt 0.1552
_refine_ls_wR_factor_ref 0.1906
_reflns_number_gt 6595
_reflns_number_total 10964
_reflns_threshold_expression >2sigma(I)
_cod_data_source_file c3dt52677a.txt
_cod_data_source_block 1
_cod_depositor_comments
;
The following automatic conversions were performed:

'_symmetry_cell_setting' value 'Monoclinic' changed to 'monoclinic'
according to
/usr/data/users/saulius/automatic-downloads/current/RSC/lib/dictionaries/cif_core.dic
dictionary named 'cif_core.dic' version 2.4.2 from 2011-04-26.

Automatic conversion script
Id: cif_fix_values 2281 2013-09-26 08:29:07Z andrius 
;
_cod_original_sg_symbol_H-M P2(1)/c
_cod_database_code 7028493

loop_
_symmetry_equiv_pos_as_xyz
'x, y, z'
'-x, y+1/2, -z+1/2'
'-x, -y, -z'
'x, -y-1/2, z-1/2'

loop_
_atom_site_label
_atom_site_type_symbol
_atom_site_fract_x
_atom_site_fract_y
_atom_site_fract_z
_atom_site_U_iso_or_equiv
_atom_site_adp_type
_atom_site_occupancy
_atom_site_symmetry_multiplicity
_atom_site_calc_flag
_atom_site_refinement_flags
Ru1 Ru 0.27951(3) 0.64248(2) 1.06735(3) 0.04880(16) Uani 1 1 d .
Ru2 Ru 0.23947(3) 0.39857(2) 0.40795(3) 0.04841(16) Uani 1 1 d .
P6 P 0.08799(11) 0.44234(8) 0.36031(11) 0.0600(4) Uani 1 1 d .
P5 P 0.25835(14) 0.35100(8) 0.27563(11) 0.0677(5) Uani 1 1 d .
P3 P 0.43490(12) 0.60448(8) 1.10096(13) 0.0696(5) Uani 1 1 d .
Cl2 Cl 0.30209(12) 0.50023(8) 0.36833(11) 0.0717(4) Uani 1 1 d .
P2 P 0.28446(15) 0.69732(10) 1.19967(12) 0.0790(6) Uani 1 1 d .
P4 P 0.39491(12) 0.37654(9) 0.48022(12) 0.0692(5) Uani 1 1 d .
P1 P 0.12745(15) 0.67571(12) 1.00072(14) 0.0883(6) Uani 1 1 d .
Cl1 Cl 0.34129(16) 0.73362(8) 1.00082(12) 0.0889(6) Uani 1 1 d .
C32 C 0.1927(5) 0.3254(3) 0.4405(4) 0.0644(16) Uani 1 1 d .
C31 C 0.2334(4) 0.5737(3) 1.1110(4) 0.0610(15) Uani 1 1 d .
C13 C 0.2607(5) 0.5356(3) 0.7734(4) 0.0652(17) Uani 1 1 d .
H13A H 0.2862 0.5758 0.7804 0.078 Uiso 1 1 calc R
O2 O 0.1600(3) 0.41478(19) 0.8913(3) 0.0624(11) Uani 1 1 d .
O3 O 0.1570(3) 0.35445(17) 0.7395(3) 0.0625(11) Uani 1 1 d .
C10 C 0.2716(4) 0.5927(3) 0.9516(3) 0.0533(14) Uani 1 1 d .
H10A H 0.2970 0.6137 0.9105 0.064 Uiso 1 1 calc R
C21 C 0.2295(4) 0.4384(3) 0.5254(3) 0.0579(15) Uani 1 1 d .
H21A H 0.2414 0.4814 0.5289 0.069 Uiso 1 1 calc R
C17 C 0.1939(4) 0.4456(3) 0.8274(3) 0.0509(13) Uani 1 1 d .
C15 C 0.2164(4) 0.4457(3) 0.6804(4) 0.0562(14) Uani 1 1 d .
C16 C 0.1885(4) 0.4163(2) 0.7488(3) 0.0516(13) Uani 1 1 d .
C14 C 0.2529(5) 0.5071(3) 0.6960(4) 0.0663(17) Uani 1 1 d .
H14A H 0.2723 0.5286 0.6520 0.080 Uiso 1 1 calc R
C20 C 0.2091(4) 0.4135(3) 0.5970(4) 0.0606(15) Uani 1 1 d .
H20A H 0.1884 0.3721 0.5938 0.073 Uiso 1 1 calc R
O4 O 0.1624(4) 0.2792(2) 0.4616(4) 0.0973(17) Uani 1 1 d .
C12 C 0.2315(4) 0.5067(3) 0.8443(3) 0.0519(13) Uani 1 1 d .
O1 O 0.2028(4) 0.5299(3) 1.1364(3) 0.1054(19) Uani 1 1 d .
C11 C 0.2365(4) 0.5365(3) 0.9275(4) 0.0585(15) Uani 1 1 d .
H11A H 0.2126 0.5137 0.9679 0.070 Uiso 1 1 calc R
C9 C 0.4524(7) 0.5280(5) 1.1559(7) 0.142(4) Uani 1 1 d .
H9A H 0.5178 0.5171 1.1664 0.213 Uiso 1 1 calc R
H9B H 0.4167 0.4964 1.1205 0.213 Uiso 1 1 calc R
H9C H 0.4320 0.5306 1.2093 0.213 Uiso 1 1 calc R
C19 C 0.2234(6) 0.3735(3) 0.9404(5) 0.087(2) Uani 1 1 d .
H19A H 0.1947 0.3542 0.9830 0.131 Uiso 1 1 calc R
H19B H 0.2782 0.3962 0.9679 0.131 Uiso 1 1 calc R
H19C H 0.2409 0.3416 0.9040 0.131 Uiso 1 1 calc R
C8 C 0.5248(6) 0.6527(6) 1.1638(8) 0.167(6) Uani 1 1 d .
H8A H 0.5839 0.6310 1.1721 0.251 Uiso 1 1 calc R
H8B H 0.5094 0.6611 1.2184 0.251 Uiso 1 1 calc R
H8C H 0.5292 0.6916 1.1344 0.251 Uiso 1 1 calc R
C30 C 0.4109(6) 0.3005(4) 0.5354(5) 0.104(3) Uani 1 1 d .
H30A H 0.4756 0.2955 0.5628 0.156 Uiso 1 1 calc R
H30B H 0.3929 0.2673 0.4946 0.156 Uiso 1 1 calc R
H30C H 0.3726 0.2989 0.5778 0.156 Uiso 1 1 calc R
C27 C 0.0695(7) 0.5147(4) 0.4142(6) 0.121(3) Uani 1 1 d .
H27A H 0.0072 0.5299 0.3922 0.182 Uiso 1 1 calc R
H27B H 0.1143 0.5456 0.4045 0.182 Uiso 1 1 calc R
H27C H 0.0773 0.5071 0.4746 0.182 Uiso 1 1 calc R
C3 C 0.1119(6) 0.6840(5) 0.8869(5) 0.115(3) Uani 1 1 d .
H3A H 0.0489 0.6974 0.8637 0.173 Uiso 1 1 calc R
H3B H 0.1232 0.6443 0.8621 0.173 Uiso 1 1 calc R
H3C H 0.1553 0.7147 0.8739 0.173 Uiso 1 1 calc R
C29 C 0.4408(5) 0.4321(4) 0.5644(5) 0.094(2) Uani 1 1 d .
H29A H 0.5038 0.4205 0.5909 0.141 Uiso 1 1 calc R
H29B H 0.4022 0.4318 0.6065 0.141 Uiso 1 1 calc R
H29C H 0.4408 0.4735 0.5405 0.141 Uiso 1 1 calc R
C28 C 0.4891(5) 0.3763(5) 0.4211(6) 0.106(3) Uani 1 1 d .
H28A H 0.5474 0.3666 0.4593 0.159 Uiso 1 1 calc R
H28B H 0.4934 0.4170 0.3961 0.159 Uiso 1 1 calc R
H28C H 0.4764 0.3452 0.3766 0.159 Uiso 1 1 calc R
C7 C 0.4889(6) 0.5930(5) 1.0103(6) 0.120(3) Uani 1 1 d .
H7A H 0.5516 0.5775 1.0296 0.180 Uiso 1 1 calc R
H7B H 0.4908 0.6322 0.9811 0.180 Uiso 1 1 calc R
H7C H 0.4531 0.5630 0.9720 0.180 Uiso 1 1 calc R
C6 C 0.3574(9) 0.6675(5) 1.2945(5) 0.146(4) Uani 1 1 d .
H6A H 0.3524 0.6940 1.3421 0.218 Uiso 1 1 calc R
H6B H 0.4214 0.6667 1.2876 0.218 Uiso 1 1 calc R
H6C H 0.3379 0.6256 1.3051 0.218 Uiso 1 1 calc R
C26 C 0.0490(5) 0.4674(4) 0.2505(4) 0.088(2) Uani 1 1 d .
H26A H -0.0136 0.4838 0.2428 0.133 Uiso 1 1 calc R
H26B H 0.0498 0.4322 0.2129 0.133 Uiso 1 1 calc R
H26C H 0.0902 0.4996 0.2375 0.133 Uiso 1 1 calc R
C25 C -0.0083(5) 0.3947(5) 0.3778(7) 0.126(4) Uani 1 1 d .
H25A H -0.0663 0.4163 0.3566 0.190 Uiso 1 1 calc R
H25B H -0.0020 0.3869 0.4380 0.190 Uiso 1 1 calc R
H25C H -0.0081 0.3554 0.3482 0.190 Uiso 1 1 calc R
C24 C 0.3147(6) 0.2746(3) 0.2857(6) 0.100(3) Uani 1 1 d .
H24A H 0.3192 0.2594 0.2300 0.150 Uiso 1 1 calc R
H24B H 0.2784 0.2457 0.3118 0.150 Uiso 1 1 calc R
H24C H 0.3765 0.2782 0.3207 0.150 Uiso 1 1 calc R
C18 C 0.0586(6) 0.3476(4) 0.7300(7) 0.114(3) Uani 1 1 d .
H18A H 0.0423 0.3039 0.7238 0.170 Uiso 1 1 calc R
H18B H 0.0275 0.3701 0.6800 0.170 Uiso 1 1 calc R
H18C H 0.0393 0.3642 0.7796 0.170 Uiso 1 1 calc R
C23 C 0.3306(8) 0.3925(4) 0.2107(6) 0.135(4) Uani 1 1 d .
H23A H 0.3321 0.3685 0.1600 0.202 Uiso 1 1 calc R
H23B H 0.3933 0.3973 0.2435 0.202 Uiso 1 1 calc R
H23C H 0.3041 0.4331 0.1949 0.202 Uiso 1 1 calc R
C22 C 0.1561(8) 0.3301(6) 0.1974(7) 0.187(7) Uani 1 1 d .
H22A H 0.1747 0.3119 0.1484 0.280 Uiso 1 1 calc R
H22B H 0.1191 0.3670 0.1802 0.280 Uiso 1 1 calc R
H22C H 0.1196 0.3002 0.2217 0.280 Uiso 1 1 calc R
C2 C 0.0335(6) 0.6207(7) 1.0072(7) 0.157(5) Uani 1 1 d .
H2A H -0.0254 0.6381 0.9786 0.236 Uiso 1 1 calc R
H2B H 0.0320 0.6130 1.0662 0.236 Uiso 1 1 calc R
H2C H 0.0444 0.5818 0.9801 0.236 Uiso 1 1 calc R
C5 C 0.3026(14) 0.7786(4) 1.2077(7) 0.256(11) Uani 1 1 d .
H5A H 0.3028 0.7920 1.2652 0.384 Uiso 1 1 calc R
H5B H 0.2532 0.7997 1.1688 0.384 Uiso 1 1 calc R
H5C H 0.3619 0.7887 1.1934 0.384 Uiso 1 1 calc R
C4 C 0.1759(8) 0.6839(9) 1.2418(7) 0.214(8) Uani 1 1 d .
H4A H 0.1802 0.7064 1.2947 0.320 Uiso 1 1 calc R
H4B H 0.1691 0.6398 1.2517 0.320 Uiso 1 1 calc R
H4C H 0.1225 0.6986 1.2009 0.320 Uiso 1 1 calc R
C1 C 0.0739(12) 0.7429(8) 1.0308(10) 0.308(14) Uani 1 1 d .
H1A H 0.0125 0.7472 0.9954 0.461 Uiso 1 1 calc R
H1B H 0.1110 0.7791 1.0238 0.461 Uiso 1 1 calc R
H1C H 0.0689 0.7394 1.0897 0.461 Uiso 1 1 calc R

loop_
_atom_site_aniso_label
_atom_site_aniso_U_11
_atom_site_aniso_U_22
_atom_site_aniso_U_33
_atom_site_aniso_U_23
_atom_site_aniso_U_13
_atom_site_aniso_U_12
Ru1 0.0522(3) 0.0518(3) 0.0450(3) -0.00347(19) 0.0161(2) 0.0007(2)
Ru2 0.0498(3) 0.0483(3) 0.0465(3) -0.00243(19) 0.0084(2) 0.0010(2)
P6 0.0518(9) 0.0657(10) 0.0637(9) 0.0034(8) 0.0147(7) 0.0073(7)
P5 0.0816(12) 0.0669(10) 0.0542(9) -0.0062(8) 0.0132(9) 0.0173(9)
P3 0.0485(9) 0.0700(11) 0.0916(13) -0.0195(9) 0.0173(9) -0.0033(8)
Cl2 0.0804(11) 0.0630(9) 0.0730(10) 0.0053(8) 0.0184(8) -0.0107(8)
P2 0.0930(14) 0.0879(13) 0.0586(10) -0.0195(9) 0.0212(9) 0.0150(11)
P4 0.0559(10) 0.0731(11) 0.0727(11) 0.0098(9) -0.0009(8) 0.0026(8)
P1 0.0708(12) 0.1101(16) 0.0796(13) 0.0030(12) 0.0048(10) 0.0294(12)
Cl1 0.1310(17) 0.0580(10) 0.0839(12) -0.0009(9) 0.0365(12) -0.0261(10)
C32 0.066(4) 0.062(4) 0.069(4) -0.004(3) 0.022(3) 0.003(3)
C31 0.059(4) 0.082(4) 0.044(3) -0.001(3) 0.015(3) -0.014(3)
C13 0.096(5) 0.046(3) 0.055(3) -0.003(3) 0.019(3) -0.020(3)
O2 0.069(3) 0.064(2) 0.061(2) -0.006(2) 0.028(2) -0.010(2)
O3 0.072(3) 0.048(2) 0.067(3) -0.0058(19) 0.015(2) -0.009(2)
C10 0.058(3) 0.059(3) 0.046(3) -0.003(3) 0.019(3) -0.007(3)
C21 0.076(4) 0.048(3) 0.049(3) -0.002(3) 0.011(3) -0.005(3)
C17 0.052(3) 0.050(3) 0.054(3) 0.004(3) 0.019(3) -0.005(3)
C15 0.071(4) 0.052(3) 0.049(3) -0.005(3) 0.018(3) 0.000(3)
C16 0.061(4) 0.044(3) 0.051(3) -0.003(2) 0.014(3) -0.002(3)
C14 0.096(5) 0.057(4) 0.051(3) -0.003(3) 0.028(3) -0.021(3)
C20 0.072(4) 0.057(3) 0.053(3) -0.009(3) 0.012(3) -0.007(3)
O4 0.108(4) 0.066(3) 0.126(5) 0.000(3) 0.042(4) -0.010(3)
C12 0.059(3) 0.051(3) 0.049(3) -0.002(2) 0.017(3) -0.003(3)
O1 0.126(5) 0.109(4) 0.085(4) 0.020(3) 0.030(3) -0.043(4)
C11 0.073(4) 0.055(3) 0.051(3) -0.006(3) 0.022(3) -0.009(3)
C9 0.124(8) 0.128(8) 0.182(11) 0.049(8) 0.053(7) 0.065(7)
C19 0.116(7) 0.073(5) 0.076(5) 0.023(4) 0.026(5) 0.007(5)
C8 0.063(5) 0.213(13) 0.222(13) -0.125(11) 0.020(7) -0.042(7)
C30 0.085(5) 0.103(6) 0.109(6) 0.025(5) -0.016(5) 0.011(5)
C27 0.135(8) 0.118(7) 0.104(6) -0.018(6) 0.010(6) 0.057(7)
C3 0.095(6) 0.143(8) 0.097(6) 0.048(6) -0.009(5) 0.014(6)
C29 0.069(5) 0.103(6) 0.096(6) -0.004(5) -0.016(4) -0.007(4)
C28 0.060(5) 0.136(8) 0.122(7) -0.004(6) 0.017(5) -0.003(5)
C7 0.079(6) 0.169(10) 0.127(8) -0.031(7) 0.057(5) -0.006(6)
C6 0.219(13) 0.156(9) 0.054(5) -0.006(5) 0.010(6) 0.014(9)
C26 0.090(5) 0.098(6) 0.074(5) 0.014(4) 0.008(4) 0.027(4)
C25 0.063(5) 0.127(8) 0.194(11) 0.066(7) 0.037(6) 0.016(5)
C24 0.130(7) 0.067(5) 0.106(6) -0.011(4) 0.032(5) 0.021(5)
C18 0.091(6) 0.074(5) 0.174(10) -0.010(6) 0.021(6) -0.027(5)
C23 0.233(13) 0.093(6) 0.104(7) 0.003(5) 0.096(8) 0.007(7)
C22 0.148(9) 0.245(14) 0.132(9) -0.128(10) -0.054(7) 0.081(10)
C2 0.060(5) 0.275(15) 0.131(9) 0.070(10) 0.003(5) -0.016(7)
C5 0.62(3) 0.066(6) 0.100(8) -0.035(6) 0.106(14) -0.038(12)
C4 0.142(11) 0.40(2) 0.114(9) -0.071(12) 0.068(8) 0.025(13)
C1 0.269(18) 0.35(2) 0.235(17) -0.153(16) -0.115(14) 0.242(18)

loop_
_atom_type_symbol
_atom_type_description
_atom_type_scat_dispersion_real
_atom_type_scat_dispersion_imag
_atom_type_scat_source
C C 0.0033 0.0016 'International Tables Vol C Tables 4.2.6.8 and 6.1.1.4'
H H 0.0000 0.0000 'International Tables Vol C Tables 4.2.6.8 and 6.1.1.4'
O O 0.0106 0.0060 'International Tables Vol C Tables 4.2.6.8 and 6.1.1.4'
P P 0.1023 0.0942 'International Tables Vol C Tables 4.2.6.8 and 6.1.1.4'
Cl Cl 0.1484 0.1585 'International Tables Vol C Tables 4.2.6.8 and 6.1.1.4'
Ru Ru -1.2594 0.8363 'International Tables Vol C Tables 4.2.6.8 and 6.1.1.4'

loop_
_geom_angle_atom_site_label_1
_geom_angle_atom_site_label_2
_geom_angle_atom_site_label_3
_geom_angle
C31 Ru1 C10 88.4(2)
C31 Ru1 P3 92.8(2)
C10 Ru1 P3 84.58(16)
C31 Ru1 P1 91.6(2)
C10 Ru1 P1 82.97(17)
P3 Ru1 P1 166.66(8)
C31 Ru1 P2 90.1(2)
C10 Ru1 P2 178.26(17)
P3 Ru1 P2 96.40(7)
P1 Ru1 P2 96.17(8)
C31 Ru1 Cl1 177.14(19)
C10 Ru1 Cl1 88.72(16)
P3 Ru1 Cl1 87.13(8)
P1 Ru1 Cl1 87.82(8)
P2 Ru1 Cl1 92.76(7)
C32 Ru2 C21 89.6(3)
C32 Ru2 P4 93.9(2)
C21 Ru2 P4 82.99(18)
C32 Ru2 P6 92.8(2)
C21 Ru2 P6 84.14(17)
P4 Ru2 P6 165.41(7)
C32 Ru2 P5 90.4(2)
C21 Ru2 P5 177.27(17)
P4 Ru2 P5 94.29(7)
P6 Ru2 P5 98.59(7)
C32 Ru2 Cl2 177.9(2)
C21 Ru2 Cl2 88.38(17)
P4 Ru2 Cl2 86.09(6)
P6 Ru2 Cl2 86.70(6)
P5 Ru2 Cl2 91.68(7)
C25 P6 C26 102.5(4)
C25 P6 C27 102.1(5)
C26 P6 C27 99.3(4)
C25 P6 Ru2 115.7(3)
C26 P6 Ru2 120.9(3)
C27 P6 Ru2 113.6(3)
C22 P5 C24 97.8(5)
C22 P5 C23 102.5(6)
C24 P5 C23 100.3(4)
C22 P5 Ru2 119.2(4)
C24 P5 Ru2 115.4(3)
C23 P5 Ru2 118.1(3)
C7 P3 C8 97.9(5)
C7 P3 C9 102.8(5)
C8 P3 C9 103.0(6)
C7 P3 Ru1 114.9(3)
C8 P3 Ru1 119.1(4)
C9 P3 Ru1 116.4(3)
C5 P2 C6 103.6(6)
C5 P2 C4 104.6(8)
C6 P2 C4 92.4(6)
C5 P2 Ru1 121.4(4)
C6 P2 Ru1 118.7(4)
C4 P2 Ru1 111.6(4)
C29 P4 C28 100.5(4)
C29 P4 C30 103.2(4)
C28 P4 C30 102.2(4)
C29 P4 Ru2 113.8(3)
C28 P4 Ru2 119.7(3)
C30 P4 Ru2 115.1(3)
C1 P1 C3 103.1(7)
C1 P1 C2 97.4(8)
C3 P1 C2 100.4(5)
C1 P1 Ru1 123.6(5)
C3 P1 Ru1 113.5(3)
C2 P1 Ru1 115.4(4)
O4 C32 Ru2 179.3(6)
O1 C31 Ru1 178.1(6)
C14 C13 C12 123.0(6)
C14 C13 H13A 118.5
C12 C13 H13A 118.5
C17 O2 C19 114.6(5)
C16 O3 C18 114.4(5)
C11 C10 Ru1 130.9(4)
C11 C10 H10A 114.5
Ru1 C10 H10A 114.5
C20 C21 Ru2 132.1(4)
C20 C21 H21A 113.9
Ru2 C21 H21A 113.9
O2 C17 C16 119.3(5)
O2 C17 C12 118.5(5)
C16 C17 C12 122.2(5)
C16 C15 C14 115.9(5)
C16 C15 C20 121.3(5)
C14 C15 C20 122.8(5)
C17 C16 C15 122.4(5)
C17 C16 O3 118.5(5)
C15 C16 O3 119.0(5)
C13 C14 C15 122.1(6)
C13 C14 H14A 119.0
C15 C14 H14A 119.0
C21 C20 C15 126.4(6)
C21 C20 H20A 116.8
C15 C20 H20A 116.8
C17 C12 C13 114.2(5)
C17 C12 C11 121.3(5)
C13 C12 C11 124.5(5)
C10 C11 C12 126.9(6)
C10 C11 H11A 116.5
C12 C11 H11A 116.5
P3 C9 H9A 109.5
P3 C9 H9B 109.5
H9A C9 H9B 109.5
P3 C9 H9C 109.5
H9A C9 H9C 109.5
H9B C9 H9C 109.5
O2 C19 H19A 109.5
O2 C19 H19B 109.5
H19A C19 H19B 109.5
O2 C19 H19C 109.5
H19A C19 H19C 109.5
H19B C19 H19C 109.5
P3 C8 H8A 109.5
P3 C8 H8B 109.5
H8A C8 H8B 109.5
P3 C8 H8C 109.5
H8A C8 H8C 109.5
H8B C8 H8C 109.5
P4 C30 H30A 109.5
P4 C30 H30B 109.5
H30A C30 H30B 109.5
P4 C30 H30C 109.5
H30A C30 H30C 109.5
H30B C30 H30C 109.5
P6 C27 H27A 109.5
P6 C27 H27B 109.5
H27A C27 H27B 109.5
P6 C27 H27C 109.5
H27A C27 H27C 109.5
H27B C27 H27C 109.5
P1 C3 H3A 109.5
P1 C3 H3B 109.5
H3A C3 H3B 109.5
P1 C3 H3C 109.5
H3A C3 H3C 109.5
H3B C3 H3C 109.5
P4 C29 H29A 109.5
P4 C29 H29B 109.5
H29A C29 H29B 109.5
P4 C29 H29C 109.5
H29A C29 H29C 109.5
H29B C29 H29C 109.5
P4 C28 H28A 109.5
P4 C28 H28B 109.5
H28A C28 H28B 109.5
P4 C28 H28C 109.5
H28A C28 H28C 109.5
H28B C28 H28C 109.5
P3 C7 H7A 109.5
P3 C7 H7B 109.5
H7A C7 H7B 109.5
P3 C7 H7C 109.5
H7A C7 H7C 109.5
H7B C7 H7C 109.5
P2 C6 H6A 109.5
P2 C6 H6B 109.5
H6A C6 H6B 109.5
P2 C6 H6C 109.5
H6A C6 H6C 109.5
H6B C6 H6C 109.5
P6 C26 H26A 109.5
P6 C26 H26B 109.5
H26A C26 H26B 109.5
P6 C26 H26C 109.5
H26A C26 H26C 109.5
H26B C26 H26C 109.5
P6 C25 H25A 109.5
P6 C25 H25B 109.5
H25A C25 H25B 109.5
P6 C25 H25C 109.5
H25A C25 H25C 109.5
H25B C25 H25C 109.5
P5 C24 H24A 109.5
P5 C24 H24B 109.5
H24A C24 H24B 109.5
P5 C24 H24C 109.5
H24A C24 H24C 109.5
H24B C24 H24C 109.5
O3 C18 H18A 109.5
O3 C18 H18B 109.5
H18A C18 H18B 109.5
O3 C18 H18C 109.5
H18A C18 H18C 109.5
H18B C18 H18C 109.5
P5 C23 H23A 109.5
P5 C23 H23B 109.5
H23A C23 H23B 109.5
P5 C23 H23C 109.5
H23A C23 H23C 109.5
H23B C23 H23C 109.5
P5 C22 H22A 109.5
P5 C22 H22B 109.5
H22A C22 H22B 109.5
P5 C22 H22C 109.5
H22A C22 H22C 109.5
H22B C22 H22C 109.5
P1 C2 H2A 109.5
P1 C2 H2B 109.5
H2A C2 H2B 109.5
P1 C2 H2C 109.5
H2A C2 H2C 109.5
H2B C2 H2C 109.5
P2 C5 H5A 109.5
P2 C5 H5B 109.5
H5A C5 H5B 109.5
P2 C5 H5C 109.5
H5A C5 H5C 109.5
H5B C5 H5C 109.5
P2 C4 H4A 109.5
P2 C4 H4B 109.5
H4A C4 H4B 109.5
P2 C4 H4C 109.5
H4A C4 H4C 109.5
H4B C4 H4C 109.5
P1 C1 H1A 109.5
P1 C1 H1B 109.5
H1A C1 H1B 109.5
P1 C1 H1C 109.5
H1A C1 H1C 109.5
H1B C1 H1C 109.5

loop_
_geom_bond_atom_site_label_1
_geom_bond_atom_site_label_2
_geom_bond_distance
Ru1 C31 1.808(7)
Ru1 C10 2.111(5)
Ru1 P3 2.3589(18)
Ru1 P1 2.360(2)
Ru1 P2 2.3991(18)
Ru1 Cl1 2.4660(18)
Ru2 C32 1.817(7)
Ru2 C21 2.087(6)
Ru2 P4 2.3675(18)
Ru2 P6 2.3716(17)
Ru2 P5 2.4059(18)
Ru2 Cl2 2.4776(17)
P6 C25 1.797(8)
P6 C26 1.808(7)
P6 C27 1.810(8)
P5 C22 1.792(9)
P5 C24 1.813(7)
P5 C23 1.844(9)
P3 C7 1.797(9)
P3 C8 1.798(8)
P3 C9 1.840(9)
P2 C5 1.749(10)
P2 C6 1.778(9)
P2 C4 1.861(12)
P4 C29 1.811(7)
P4 C28 1.817(8)
P4 C30 1.833(8)
P1 C1 1.741(12)
P1 C3 1.792(8)
P1 C2 1.819(11)
C32 O4 1.155(8)
C31 O1 1.142(8)
C13 C14 1.358(8)
C13 C12 1.426(8)
C13 H13A 0.9300
O2 C17 1.385(6)
O2 C19 1.393(8)
O3 C16 1.391(6)
O3 C18 1.417(8)
C10 C11 1.324(8)
C10 H10A 0.9300
C21 C20 1.345(8)
C21 H21A 0.9300
C17 C16 1.387(7)
C17 C12 1.414(7)
C15 C16 1.388(8)
C15 C14 1.412(8)
C15 C20 1.480(8)
C14 H14A 0.9300
C20 H20A 0.9300
C12 C11 1.459(7)
C11 H11A 0.9300
C9 H9A 0.9600
C9 H9B 0.9600
C9 H9C 0.9600
C19 H19A 0.9600
C19 H19B 0.9600
C19 H19C 0.9600
C8 H8A 0.9600
C8 H8B 0.9600
C8 H8C 0.9600
C30 H30A 0.9600
C30 H30B 0.9600
C30 H30C 0.9600
C27 H27A 0.9600
C27 H27B 0.9600
C27 H27C 0.9600
C3 H3A 0.9600
C3 H3B 0.9600
C3 H3C 0.9600
C29 H29A 0.9600
C29 H29B 0.9600
C29 H29C 0.9600
C28 H28A 0.9600
C28 H28B 0.9600
C28 H28C 0.9600
C7 H7A 0.9600
C7 H7B 0.9600
C7 H7C 0.9600
C6 H6A 0.9600
C6 H6B 0.9600
C6 H6C 0.9600
C26 H26A 0.9600
C26 H26B 0.9600
C26 H26C 0.9600
C25 H25A 0.9600
C25 H25B 0.9600
C25 H25C 0.9600
C24 H24A 0.9600
C24 H24B 0.9600
C24 H24C 0.9600
C18 H18A 0.9600
C18 H18B 0.9600
C18 H18C 0.9600
C23 H23A 0.9600
C23 H23B 0.9600
C23 H23C 0.9600
C22 H22A 0.9600
C22 H22B 0.9600
C22 H22C 0.9600
C2 H2A 0.9600
C2 H2B 0.9600
C2 H2C 0.9600
C5 H5A 0.9600
C5 H5B 0.9600
C5 H5C 0.9600
C4 H4A 0.9600
C4 H4B 0.9600
C4 H4C 0.9600
C1 H1A 0.9600
C1 H1B 0.9600
C1 H1C 0.9600

loop_
_geom_torsion_atom_site_label_1
_geom_torsion_atom_site_label_2
_geom_torsion_atom_site_label_3
_geom_torsion_atom_site_label_4
_geom_torsion
C32 Ru2 P6 C25 3.5(5)
C21 Ru2 P6 C25 -85.8(5)
P4 Ru2 P6 C25 -114.0(5)
P5 Ru2 P6 C25 94.3(4)
Cl2 Ru2 P6 C25 -174.5(4)
C32 Ru2 P6 C26 -121.1(4)
C21 Ru2 P6 C26 149.7(4)
P4 Ru2 P6 C26 121.5(4)
P5 Ru2 P6 C26 -30.2(3)
Cl2 Ru2 P6 C26 61.0(3)
C32 Ru2 P6 C27 121.1(4)
C21 Ru2 P6 C27 31.8(4)
P4 Ru2 P6 C27 3.6(5)
P5 Ru2 P6 C27 -148.1(4)
Cl2 Ru2 P6 C27 -56.9(4)
C32 Ru2 P5 C22 68.2(6)
C21 Ru2 P5 C22 157(4)
P4 Ru2 P5 C22 162.2(6)
P6 Ru2 P5 C22 -24.7(6)
Cl2 Ru2 P5 C22 -111.6(6)
C32 Ru2 P5 C24 -47.8(4)
C21 Ru2 P5 C24 41(4)
P4 Ru2 P5 C24 46.2(3)
P6 Ru2 P5 C24 -140.7(3)
Cl2 Ru2 P5 C24 132.4(3)
C32 Ru2 P5 C23 -166.4(5)
C21 Ru2 P5 C23 -77(4)
P4 Ru2 P5 C23 -72.4(4)
P6 Ru2 P5 C23 100.7(4)
Cl2 Ru2 P5 C23 13.8(4)
C31 Ru1 P3 C7 118.8(4)
C10 Ru1 P3 C7 30.6(4)
P1 Ru1 P3 C7 9.5(5)
P2 Ru1 P3 C7 -150.8(4)
Cl1 Ru1 P3 C7 -58.3(4)
C31 Ru1 P3 C8 -125.6(5)
C10 Ru1 P3 C8 146.2(5)
P1 Ru1 P3 C8 125.1(6)
P2 Ru1 P3 C8 -35.2(5)
Cl1 Ru1 P3 C8 57.3(5)
C31 Ru1 P3 C9 -1.3(5)
C10 Ru1 P3 C9 -89.5(4)
P1 Ru1 P3 C9 -110.6(5)
P2 Ru1 P3 C9 89.1(4)
Cl1 Ru1 P3 C9 -178.5(4)
C31 Ru1 P2 C5 -167.6(8)
C10 Ru1 P2 C5 -136(6)
P3 Ru1 P2 C5 99.5(8)
P1 Ru1 P2 C5 -76.0(8)
Cl1 Ru1 P2 C5 12.1(8)
C31 Ru1 P2 C6 61.9(5)
C10 Ru1 P2 C6 93(6)
P3 Ru1 P2 C6 -30.9(5)
P1 Ru1 P2 C6 153.5(5)
Cl1 Ru1 P2 C6 -118.4(5)
C31 Ru1 P2 C4 -43.6(6)
C10 Ru1 P2 C4 -12(6)
P3 Ru1 P2 C4 -136.5(6)
P1 Ru1 P2 C4 48.0(6)
Cl1 Ru1 P2 C4 136.1(6)
C32 Ru2 P4 C29 -117.6(4)
C21 Ru2 P4 C29 -28.5(4)
P6 Ru2 P4 C29 -0.2(5)
P5 Ru2 P4 C29 151.7(3)
Cl2 Ru2 P4 C29 60.3(3)
C32 Ru2 P4 C28 123.6(4)
C21 Ru2 P4 C28 -147.4(4)
P6 Ru2 P4 C28 -119.1(4)
P5 Ru2 P4 C28 32.9(4)
Cl2 Ru2 P4 C28 -58.5(4)
C32 Ru2 P4 C30 1.2(4)
C21 Ru2 P4 C30 90.2(4)
P6 Ru2 P4 C30 118.5(4)
P5 Ru2 P4 C30 -89.5(3)
Cl2 Ru2 P4 C30 179.1(4)
C31 Ru1 P1 C1 112.6(10)
C10 Ru1 P1 C1 -159.1(10)
P3 Ru1 P1 C1 -138.0(10)
P2 Ru1 P1 C1 22.4(10)
Cl1 Ru1 P1 C1 -70.2(10)
C31 Ru1 P1 C3 -121.5(4)
C10 Ru1 P1 C3 -33.3(4)
P3 Ru1 P1 C3 -12.1(6)
P2 Ru1 P1 C3 148.2(4)
Cl1 Ru1 P1 C3 55.7(4)
C31 Ru1 P1 C2 -6.4(5)
C10 Ru1 P1 C2 81.8(5)
P3 Ru1 P1 C2 103.0(6)
P2 Ru1 P1 C2 -96.7(5)
Cl1 Ru1 P1 C2 170.8(5)
C21 Ru2 C32 O4 33(71)
P4 Ru2 C32 O4 116(71)
P6 Ru2 C32 O4 -51(71)
P5 Ru2 C32 O4 -149(71)
Cl2 Ru2 C32 O4 26(75)
C10 Ru1 C31 O1 -35(21)
P3 Ru1 C31 O1 -120(21)
P1 Ru1 C31 O1 48(21)
P2 Ru1 C31 O1 144(21)
Cl1 Ru1 C31 O1 -31(24)
C31 Ru1 C10 C11 5.7(6)
P3 Ru1 C10 C11 98.7(6)
P1 Ru1 C10 C11 -86.1(6)
P2 Ru1 C10 C11 -26(6)
Cl1 Ru1 C10 C11 -174.1(6)
C32 Ru2 C21 C20 8.2(7)
P4 Ru2 C21 C20 -85.8(6)
P6 Ru2 C21 C20 101.1(6)
P5 Ru2 C21 C20 -81(4)
Cl2 Ru2 C21 C20 -172.0(6)
C19 O2 C17 C16 84.8(7)
C19 O2 C17 C12 -96.2(7)
O2 C17 C16 C15 176.4(5)
C12 C17 C16 C15 -2.6(9)
O2 C17 C16 O3 -5.8(8)
C12 C17 C16 O3 175.3(5)
C14 C15 C16 C17 1.6(9)
C20 C15 C16 C17 -179.4(5)
C14 C15 C16 O3 -176.3(5)
C20 C15 C16 O3 2.7(9)
C18 O3 C16 C17 76.6(7)
C18 O3 C16 C15 -105.4(7)
C12 C13 C14 C15 -1.0(11)
C16 C15 C14 C13 0.2(10)
C20 C15 C14 C13 -178.8(6)
Ru2 C21 C20 C15 171.5(5)
C16 C15 C20 C21 176.6(6)
C14 C15 C20 C21 -4.5(10)
O2 C17 C12 C13 -177.4(5)
C16 C17 C12 C13 1.6(8)
O2 C17 C12 C11 1.2(8)
C16 C17 C12 C11 -179.9(5)
C14 C13 C12 C17 0.2(10)
C14 C13 C12 C11 -178.3(6)
Ru1 C10 C11 C12 177.8(4)
C17 C12 C11 C10 178.7(6)
C13 C12 C11 C10 -3.0(10)
